data_2204677
loop_
_publ_author_name
'Gao, Shan'
'Liu, Ji-Wei'
'Huo, Li-Hua'
'Zhao, Hui'
'Zhao, Jing-Gui'

_publ_section_title
;Aqua(benzene-1,3-dioxyacetato-\k<i>O</i>)tetrakis(1<i>H</i>-imidazole-\k<i>N</i>^3^)nickel(II)
 monohydrate
;
_journal_issue 12
_journal_name_full 'Acta Crystallographica Section E'
_journal_page_first m1754
_journal_page_last m1756
_journal_paper_doi 10.1107/S1600536804027709
_journal_volume 60
_journal_year 2004
_chemical_formula_iupac '[Ni (C10 H8 O6) (C3 H4 N2)4 (H2 O)], H2 O'
_chemical_formula_moiety 'C22 H26 N8 Ni O7, H2 O'
_chemical_formula_sum 'C22 H28 N8 Ni O8'
_chemical_formula_weight 591.21
_chemical_name_systematic
;
aqua[p-phenylenebis(dioxyacetato)-\kO]tetrakis(1H-imidazole-\kN^3^)nickel(II)
monohydrate
;
_space_group_IT_number 2
_symmetry_cell_setting triclinic
_symmetry_space_group_name_Hall '-P 1'
_symmetry_space_group_name_H-M 'P -1'
_atom_sites_solution_hydrogens geom
_atom_sites_solution_primary direct
_atom_sites_solution_secondary difmap
_cell_angle_alpha 75.95(3)
_cell_angle_beta 75.93(3)
_cell_angle_gamma 87.62(3)
_cell_formula_units_Z 2
_cell_length_a 8.3099(17)
_cell_length_b 9.896(2)
_cell_length_c 16.986(3)
_cell_measurement_reflns_used 12270
_cell_measurement_temperature 293(2)
_cell_measurement_theta_max 27.49
_cell_measurement_theta_min 3.19
_cell_volume 1314.2(5)
_computing_cell_refinement RAPID-AUTO
_computing_data_collection 'RAPID-AUTO (Rigaku, 1998)'
_computing_data_reduction 'CrystalStructure (Rigaku/MSC, 2002)'
_computing_molecular_graphics 'ORTEPII (Johnson, 1976)'
_computing_publication_material SHELXL97
_computing_structure_refinement 'SHELXL97 (Sheldrick, 1997)'
_computing_structure_solution 'SHELXS97 (Sheldrick, 1997)'
_diffrn_ambient_temperature 293(2)
_diffrn_detector_area_resol_mean 10
_diffrn_measured_fraction_theta_full 0.992
_diffrn_measured_fraction_theta_max 0.992
_diffrn_measurement_device_type 'Rigaku R-AXIS RAPID'
_diffrn_measurement_method \w
_diffrn_radiation_monochromator graphite
_diffrn_radiation_source 'fine-focus sealed tube'
_diffrn_radiation_type MoK\a
_diffrn_radiation_wavelength 0.71073
_diffrn_reflns_av_R_equivalents 0.0310
_diffrn_reflns_av_sigmaI/netI 0.0416
_diffrn_reflns_limit_h_max 10
_diffrn_reflns_limit_h_min -10
_diffrn_reflns_limit_k_max 12
_diffrn_reflns_limit_k_min -12
_diffrn_reflns_limit_l_max 21
_diffrn_reflns_limit_l_min -22
_diffrn_reflns_number 12870
_diffrn_reflns_theta_full 27.48
_diffrn_reflns_theta_max 27.48
_diffrn_reflns_theta_min 3.13
_diffrn_standards_decay_% 0
_diffrn_standards_interval_count 0
_diffrn_standards_interval_time 0
_diffrn_standards_number 0
_exptl_absorpt_coefficient_mu 0.800
_exptl_absorpt_correction_T_max 0.863
_exptl_absorpt_correction_T_min 0.751
_exptl_absorpt_correction_type multi-scan
_exptl_absorpt_process_details '(ABSCOR; Higashi, 1995)'
_exptl_crystal_colour Green
_exptl_crystal_density_diffrn 1.494
_exptl_crystal_density_method 'not measured'
_exptl_crystal_description Prism
_exptl_crystal_F_000 616
_exptl_crystal_size_max 0.38
_exptl_crystal_size_mid 0.27
_exptl_crystal_size_min 0.19
_refine_diff_density_max 0.599
_refine_diff_density_min -0.324
_refine_ls_extinction_method none
_refine_ls_goodness_of_fit_ref 1.029
_refine_ls_hydrogen_treatment mixed
_refine_ls_matrix_type full
_refine_ls_number_parameters 364
_refine_ls_number_reflns 5980
_refine_ls_number_restraints 6
_refine_ls_restrained_S_all 1.029
_refine_ls_R_factor_all 0.0714
_refine_ls_R_factor_gt 0.0460
_refine_ls_shift/su_max 0.001
_refine_ls_shift/su_mean 0.000
_refine_ls_structure_factor_coef Fsqd
_refine_ls_weighting_details 'calc w = 1/[\s^2^(Fo^2^)+(0.0575P)^2^+0.4263P] where P = (Fo^2^+2Fc^2^)/3'
_refine_ls_weighting_scheme calc
_refine_ls_wR_factor_gt 0.1031
_refine_ls_wR_factor_ref 0.1116
_reflns_number_gt 4469
_reflns_number_total 5980
_reflns_threshold_expression I>2\s(I)
_cod_data_source_file er6004.cif
_cod_data_source_block I
_cod_depositor_comments
;
The following automatic conversions were performed:
'_symmetry_cell_setting' value 'Triclinic' changed to 'triclinic'
according to '/home/saulius/struct/CIF-dictionaries/cif_core.dic'
dictionary named 'cif_core.dic' version 2.4.1 from 2010-06-29.

Automatic conversion script
Id: cif_fix_enum 1527 2010-12-29 10:47:43Z saulius 

The following automatic conversions were performed:

'_symmetry_cell_setting' value 'Triclinic' changed to 'triclinic'
according to /home/saulius/struct/CIF-dictionaries/cif_core.dic
dictionary named 'cif_core.dic' version 2.4.1 from 2010-06-29.

Automatic conversion script
Id: cif_fix_values 1715 2011-07-08 13:25:40Z adriana 
;
_cod_database_code 2204677
_cod_database_fobs_code 2204677

loop_
_symmetry_equiv_pos_as_xyz
'x, y, z'
'-x, -y, -z'

loop_
_atom_site_label
_atom_site_fract_x
_atom_site_fract_y
_atom_site_fract_z
_atom_site_U_iso_or_equiv
_atom_site_adp_type
_atom_site_calc_flag
_atom_site_refinement_flags
_atom_site_occupancy
_atom_site_type_symbol
Ni1 0.59626(4) 0.59054(4) 0.218253(18) 0.02870(10) Uani d . 1 Ni
N1 0.4526(3) 0.7454(2) 0.16209(13) 0.0373(5) Uani d . 1 N
N2 0.2720(3) 0.9163(3) 0.15821(17) 0.0511(6) Uani d . 1 N
N3 0.8003(3) 0.6357(2) 0.11502(13) 0.0361(5) Uani d . 1 N
N4 0.9456(3) 0.6640(3) -0.01503(14) 0.0471(6) Uani d . 1 N
N5 0.5243(3) 0.4307(2) 0.17245(13) 0.0358(5) Uani d . 1 N
N6 0.5322(3) 0.2232(3) 0.14655(15) 0.0444(6) Uani d . 1 N
N7 0.3959(3) 0.5335(2) 0.32312(12) 0.0331(5) Uani d . 1 N
N8 0.2507(3) 0.4467(2) 0.45168(13) 0.0388(5) Uani d . 1 N
O1 0.6737(2) 0.7510(2) 0.26680(10) 0.0365(4) Uani d . 1 O
O2 0.7643(2) 0.6333(2) 0.37733(11) 0.0406(5) Uani d . 1 O
O3 0.7282(3) 0.8444(2) 0.44665(11) 0.0493(5) Uani d . 1 O
O4 0.8743(3) 0.9737(2) 0.67201(11) 0.0420(5) Uani d . 1 O
O5 0.9852(3) 0.9095(2) 0.81121(12) 0.0446(5) Uani d . 1 O
O6 1.0163(2) 0.6874(2) 0.80822(11) 0.0402(4) Uani d . 1 O
O1W 0.7461(2) 0.4500(2) 0.28594(11) 0.0369(4) Uani d D 1 O
O2W 0.7404(3) 1.0025(2) 0.13848(16) 0.0569(6) Uani d D 1 O
C1 0.3517(4) 0.8261(3) 0.20569(19) 0.0496(7) Uani d . 1 C
C2 0.3236(5) 0.8980(4) 0.0782(2) 0.0620(9) Uani d . 1 C
C3 0.4340(4) 0.7925(4) 0.08350(19) 0.0561(9) Uani d . 1 C
C4 0.8085(4) 0.6116(3) 0.04066(16) 0.0394(6) Uani d . 1 C
C5 1.0350(5) 0.7233(4) 0.0252(2) 0.0658(10) Uani d . 1 C
C6 0.9448(4) 0.7042(4) 0.1050(2) 0.0574(9) Uani d . 1 C
C7 0.5994(4) 0.3112(4) 0.1782(2) 0.0521(8) Uani d . 1 C
C8 0.4014(4) 0.2890(3) 0.11986(18) 0.0445(7) Uani d . 1 C
C9 0.3984(4) 0.4162(3) 0.13546(18) 0.0433(7) Uani d . 1 C
C10 0.4001(3) 0.4839(3) 0.40183(16) 0.0386(6) Uani d . 1 C
C11 0.1396(4) 0.4725(3) 0.40270(17) 0.0418(6) Uani d . 1 C
C12 0.2293(3) 0.5261(3) 0.32388(16) 0.0394(6) Uani d . 1 C
C13 0.7148(3) 0.7415(3) 0.33531(15) 0.0316(5) Uani d . 1 C
C14 0.7020(4) 0.8748(3) 0.36465(15) 0.0378(6) Uani d . 1 C
C15 0.7425(3) 0.9517(3) 0.48274(15) 0.0346(6) Uani d . 1 C
C16 0.7107(4) 1.0887(3) 0.45203(16) 0.0386(6) Uani d . 1 C
C17 0.7368(4) 1.1854(3) 0.49523(17) 0.0421(7) Uani d . 1 C
C18 0.7923(4) 1.1466(3) 0.56780(16) 0.0405(6) Uani d . 1 C
C19 0.8196(3) 1.0065(3) 0.59923(15) 0.0349(6) Uani d . 1 C
C20 0.7937(4) 0.9090(3) 0.55745(15) 0.0365(6) Uani d . 1 C
C21 0.9106(3) 0.8310(3) 0.70149(15) 0.0344(6) Uani d . 1 C
C22 0.9761(3) 0.8099(3) 0.77990(15) 0.0322(6) Uani d . 1 C
H1 0.3397 0.8190 0.2624 0.059 Uiso calc R 1 H
H2 0.2904 0.9470 0.0309 0.074 Uiso calc R 1 H
H3 0.4896 0.7573 0.0384 0.067 Uiso calc R 1 H
H4 0.7270 0.5633 0.0290 0.047 Uiso calc R 1 H
H5 1.1379 0.7682 0.0024 0.079 Uiso calc R 1 H
H6 0.9771 0.7337 0.1470 0.069 Uiso calc R 1 H
H7 0.6900 0.2900 0.2018 0.062 Uiso calc R 1 H
H8 0.3288 0.2533 0.0957 0.053 Uiso calc R 1 H
H9 0.3219 0.4845 0.1230 0.052 Uiso calc R 1 H
H10 0.4971 0.4757 0.4206 0.046 Uiso calc R 1 H
H11 0.0255 0.4564 0.4199 0.050 Uiso calc R 1 H
H12 0.1856 0.5539 0.2771 0.047 Uiso calc R 1 H
H14A 0.7847 0.9421 0.3271 0.045 Uiso calc R 1 H
H14B 0.5932 0.9143 0.3648 0.045 Uiso calc R 1 H
H16 0.6726 1.1165 0.4035 0.046 Uiso calc R 1 H
H17 0.7163 1.2788 0.4747 0.051 Uiso calc R 1 H
H18 0.8112 1.2131 0.5951 0.049 Uiso calc R 1 H
H20 0.8103 0.8151 0.5789 0.044 Uiso calc R 1 H
H21B 0.9928 0.8009 0.6582 0.041 Uiso calc R 1 H
H21A 0.8109 0.7745 0.7138 0.041 Uiso calc R 1 H
H22 0.2008 0.9756 0.1744 0.061 Uiso calc R 1 H
H23 0.9728 0.6611 -0.0668 0.056 Uiso calc R 1 H
H24 0.5652 0.1407 0.1436 0.053 Uiso calc R 1 H
H25 0.2284 0.4128 0.5049 0.047 Uiso calc R 1 H
H1W1 0.777(3) 0.492(3) 0.3177(16) 0.055 Uiso d D 1 H
H1W2 0.829(2) 0.418(3) 0.2563(16) 0.055 Uiso d D 1 H
H2W1 0.829(3) 1.033(4) 0.145(2) 0.085 Uiso d D 1 H
H2W2 0.707(4) 0.928(3) 0.1750(19) 0.085 Uiso d D 1 H

loop_
_atom_site_aniso_label
_atom_site_aniso_U_11
_atom_site_aniso_U_22
_atom_site_aniso_U_33
_atom_site_aniso_U_12
_atom_site_aniso_U_13
_atom_site_aniso_U_23
Ni1 0.03290(18) 0.03324(19) 0.02119(15) 0.00179(13) -0.00785(13) -0.00789(12)
N1 0.0426(13) 0.0380(13) 0.0313(11) 0.0054(10) -0.0147(10) -0.0032(9)
N2 0.0511(15) 0.0396(15) 0.0648(17) 0.0163(12) -0.0159(14) -0.0175(13)
N3 0.0367(12) 0.0436(14) 0.0281(10) 0.0030(10) -0.0079(10) -0.0090(10)
N4 0.0521(15) 0.0589(17) 0.0252(11) 0.0085(12) -0.0029(11) -0.0083(11)
N5 0.0348(12) 0.0411(14) 0.0370(12) 0.0035(10) -0.0109(10) -0.0176(10)
N6 0.0490(14) 0.0376(14) 0.0533(14) 0.0044(11) -0.0179(12) -0.0185(11)
N7 0.0362(12) 0.0361(12) 0.0267(10) 0.0051(9) -0.0081(9) -0.0070(9)
N8 0.0453(13) 0.0419(14) 0.0258(10) 0.0000(11) -0.0058(10) -0.0043(9)
O1 0.0526(11) 0.0368(11) 0.0249(8) -0.0010(9) -0.0182(9) -0.0074(7)
O2 0.0569(12) 0.0422(11) 0.0288(9) 0.0088(9) -0.0208(9) -0.0106(8)
O3 0.0903(16) 0.0364(11) 0.0323(10) 0.0006(11) -0.0328(11) -0.0107(8)
O4 0.0694(13) 0.0352(11) 0.0309(9) 0.0082(9) -0.0257(10) -0.0131(8)
O5 0.0580(13) 0.0451(12) 0.0436(10) 0.0128(10) -0.0287(10) -0.0205(9)
O6 0.0448(11) 0.0434(12) 0.0335(9) 0.0143(9) -0.0120(9) -0.0111(8)
O1W 0.0391(10) 0.0439(12) 0.0320(9) 0.0101(9) -0.0118(9) -0.0156(8)
O2W 0.0636(15) 0.0411(13) 0.0683(15) 0.0012(11) -0.0298(13) -0.0033(11)
C1 0.062(2) 0.0472(18) 0.0405(15) 0.0139(15) -0.0119(15) -0.0147(13)
C2 0.076(2) 0.064(2) 0.0522(18) 0.0180(19) -0.0318(19) -0.0112(17)
C3 0.069(2) 0.064(2) 0.0372(15) 0.0241(18) -0.0152(16) -0.0164(15)
C4 0.0418(15) 0.0481(17) 0.0281(12) 0.0057(13) -0.0073(12) -0.0106(12)
C5 0.056(2) 0.081(3) 0.053(2) -0.0202(19) 0.0081(17) -0.0185(19)
C6 0.0525(19) 0.078(3) 0.0431(16) -0.0166(18) -0.0017(15) -0.0232(16)
C7 0.0520(18) 0.053(2) 0.067(2) 0.0077(15) -0.0329(17) -0.0262(16)
C8 0.0450(16) 0.0528(19) 0.0422(15) -0.0019(14) -0.0164(14) -0.0172(14)
C9 0.0447(16) 0.0479(18) 0.0451(15) 0.0075(13) -0.0207(14) -0.0172(13)
C10 0.0383(15) 0.0448(17) 0.0309(13) 0.0024(12) -0.0101(12) -0.0045(12)
C11 0.0353(14) 0.0499(18) 0.0392(14) 0.0009(13) -0.0046(13) -0.0133(13)
C12 0.0387(15) 0.0510(18) 0.0300(13) 0.0053(13) -0.0112(12) -0.0105(12)
C13 0.0322(13) 0.0402(15) 0.0239(11) -0.0025(11) -0.0081(11) -0.0087(10)
C14 0.0539(17) 0.0374(15) 0.0279(12) -0.0023(13) -0.0182(12) -0.0098(11)
C15 0.0443(15) 0.0365(15) 0.0276(12) 0.0008(12) -0.0127(12) -0.0121(11)
C16 0.0489(16) 0.0416(16) 0.0284(12) 0.0051(13) -0.0170(12) -0.0071(11)
C17 0.0605(18) 0.0301(15) 0.0368(14) 0.0073(13) -0.0154(14) -0.0075(11)
C18 0.0594(18) 0.0326(15) 0.0344(13) 0.0064(13) -0.0147(13) -0.0149(11)
C19 0.0443(15) 0.0370(15) 0.0268(12) 0.0042(12) -0.0115(12) -0.0116(11)
C20 0.0526(17) 0.0302(14) 0.0290(12) 0.0021(12) -0.0138(12) -0.0078(10)
C21 0.0465(15) 0.0324(14) 0.0274(12) 0.0044(12) -0.0117(12) -0.0110(10)
C22 0.0274(12) 0.0424(16) 0.0272(12) 0.0049(11) -0.0054(11) -0.0111(11)

loop_
_atom_type_symbol
_atom_type_description
_atom_type_scat_dispersion_real
_atom_type_scat_dispersion_imag
_atom_type_scat_source
C C 0.0033 0.0016 'International Tables Vol C Tables 4.2.6.8 and 6.1.1.4'
H H 0.0000 0.0000 'International Tables Vol C Tables 4.2.6.8 and 6.1.1.4'
N N 0.0061 0.0033 'International Tables Vol C Tables 4.2.6.8 and 6.1.1.4'
O O 0.0106 0.0060 'International Tables Vol C Tables 4.2.6.8 and 6.1.1.4'
Ni Ni 0.3393 1.1124 'International Tables Vol C Tables 4.2.6.8 and 6.1.1.4'

loop_
_geom_angle_atom_site_label_1
_geom_angle_atom_site_label_2
_geom_angle_atom_site_label_3
_geom_angle
_geom_angle_publ_flag
N1 Ni1 N3 92.89(9) yes
N1 Ni1 N7 89.90(9) yes
N1 Ni1 O1 84.99(8) yes
N1 Ni1 O1W 172.46(8) yes
N3 Ni1 N7 176.75(9) yes
N3 Ni1 O1 90.55(8) yes
N3 Ni1 O1W 89.25(8) yes
N5 Ni1 N1 96.40(9) yes
N5 Ni1 N3 89.41(9) yes
N5 Ni1 N7 88.63(9) yes
N5 Ni1 O1 178.62(8) yes
N5 Ni1 O1W 90.85(8) yes
N7 Ni1 O1 91.35(8) yes
N7 Ni1 O1W 88.19(8) yes
O1W Ni1 O1 87.77(7) yes
Ni1 O1W H1W1 107(2) no
Ni1 O1W H1W2 116(2) no
N1 C1 H1 124.0 no
N1 C3 C2 111.6(3) no
N1 C3 H3 124.2 no
N2 C1 N1 112.0(3) no
N2 C1 H1 124.0 no
N2 C2 H2 127.5 no
N3 C4 H4 123.8 no
N3 C6 H6 124.9 no
N4 C4 N3 112.4(3) no
N4 C4 H4 123.8 no
N4 C5 H5 126.8 no
N5 C7 N6 112.8(3) no
N5 C7 H7 123.6 no
N5 C9 H9 124.9 no
N6 C7 H7 123.6 no
N6 C8 H8 127.0 no
N7 C10 N8 112.8(2) no
N7 C10 H10 123.6 no
N7 C12 H12 125.0 no
N8 C10 H10 123.6 no
N8 C11 H11 127.0 no
O1 C13 C14 115.0(2) no
O2 C13 O1 125.0(2) no
O2 C13 C14 120.0(2) no
O3 C14 C13 108.7(2) no
O3 C14 H14A 109.9 no
O3 C14 H14B 109.9 no
O3 C15 C20 113.4(2) no
O4 C19 C18 116.4(2) no
O4 C21 C22 110.9(2) no
O4 C21 H21A 109.5 no
O4 C21 H21B 109.5 no
O5 C22 O6 125.0(2) no
O5 C22 C21 120.2(2) no
O6 C22 C21 114.8(2) no
C1 N1 Ni1 122.0(2) no
C1 N2 C2 107.5(3) no
C1 N2 H22 126.3 no
C2 N2 H22 126.3 no
C2 C3 H3 124.2 no
C3 N1 Ni1 134.0(2) no
C3 N1 C1 104.0(2) no
C3 C2 N2 104.9(3) no
C3 C2 H2 127.5 no
C4 N3 Ni1 125.7(2) no
C4 N4 C5 106.8(2) no
C4 N3 C6 104.3(2) no
C4 N4 H23 126.6 no
C5 N4 H23 126.6 no
C5 C6 N3 110.1(3) no
C5 C6 H6 124.9 no
C6 N3 Ni1 129.7(2) no
C6 C5 N4 106.4(3) no
C6 C5 H5 126.8 no
C7 N5 Ni1 122.4(2) no
C7 N5 C9 104.2(2) no
C7 N6 C8 106.8(3) no
C7 N6 H24 126.6 no
C8 N6 H24 126.6 no
C8 C9 N5 110.2(3) no
C8 C9 H9 124.9 no
C9 N5 Ni1 133.4(2) no
C9 C8 N6 106.0(2) no
C9 C8 H8 127.0 no
C10 N7 Ni1 128.3(2) no
C10 N7 C12 104.0(2) no
C10 N8 C11 107.2(2) no
C10 N8 H25 126.4 no
C11 N8 H25 126.4 no
C11 C12 N7 110.0(2) no
C11 C12 H12 125.0 no
C12 N7 Ni1 127.4(2) no
C12 C11 N8 106.0(2) no
C12 C11 H11 127.0 no
C13 O1 Ni1 129.4(2) no
C13 C14 H14A 109.9 no
C13 C14 H14B 109.9 no
C15 O3 C14 119.4(2) no
C15 C16 C17 118.3(2) no
C15 C16 H16 120.8 no
C15 C20 H20 120.1 no
C16 C15 O3 125.7(2) no
C16 C15 C20 120.9(2) no
C16 C17 H17 119.0 no
C17 C16 H16 120.8 no
C17 C18 C19 118.8(2) no
C17 C18 H18 120.6 no
C18 C17 C16 121.9(3) no
C18 C17 H17 119.0 no
C19 O4 C21 116.2(2) no
C19 C18 H18 120.6 no
C19 C20 C15 119.9(3) no
C19 C20 H20 120.1 no
C20 C19 O4 123.6(2) no
C20 C19 C18 120.1(2) no
C22 C21 H21A 109.5 no
C22 C21 H21B 109.5 no
H1W1 O1W H1W2 110(2) no
H2W1 O2W H2W2 111(2) no
H14A C14 H14B 108.3 no
H21B C21 H21A 108.0 no

loop_
_geom_bond_atom_site_label_1
_geom_bond_atom_site_label_2
_geom_bond_distance
_geom_bond_publ_flag
Ni1 N1 2.092(2) yes
Ni1 N3 2.094(2) yes
Ni1 N5 2.090(2) yes
Ni1 N7 2.101(2) yes
Ni1 O1 2.143(2) yes
Ni1 O1W 2.140(2) yes
O1 C13 1.272(3) yes
O2 C13 1.249(3) yes
O5 C22 1.241(3) yes
O6 C22 1.255(3) yes
N1 C1 1.348(4) no
N1 C3 1.348(4) no
N2 C1 1.322(4) no
N2 C2 1.375(4) no
N2 H22 0.8600 no
N3 C4 1.327(3) no
N3 C6 1.358(4) no
N4 C4 1.323(4) no
N4 C5 1.357(4) no
N4 H23 0.8600 no
N5 C7 1.307(4) no
N5 C9 1.374(3) no
N6 C7 1.331(4) no
N6 C8 1.359(4) no
N6 H24 0.8600 no
N7 C10 1.316(3) no
N7 C12 1.385(3) no
N8 C10 1.330(4) no
N8 C11 1.364(4) no
N8 H25 0.8600 no
O3 C15 1.371(3) no
O3 C14 1.420(3) no
O4 C19 1.381(3) no
O4 C21 1.425(3) no
O5 C22 1.241(3) no
O6 C22 1.255(3) no
O1W H1W1 0.85(3) no
O1W H1W2 0.85(3) no
O2W H2W1 0.85(3) no
O2W H2W2 0.85(3) no
C1 H1 0.9300 no
C2 C3 1.362(5) no
C2 H2 0.9300 no
C3 H3 0.9300 no
C4 H4 0.9300 no
C5 C6 1.352(5) no
C5 H5 0.9300 no
C6 H6 0.9300 no
C7 H7 0.9300 no
C8 C9 1.346(4) no
C8 H8 0.9300 no
C9 H9 0.9300 no
C10 H10 0.9300 no
C11 C12 1.354(4) no
C11 H11 0.9300 no
C12 H12 0.9300 no
C13 C14 1.511(4) no
C14 H14A 0.9700 no
C14 H14B 0.9700 no
C15 C16 1.369(4) no
C15 C20 1.399(3) no
C16 C17 1.391(4) no
C16 H16 0.9300 no
C17 C18 1.383(4) no
C17 H17 0.9300 no
C18 C19 1.390(4) no
C18 H18 0.9300 no
C19 C20 1.380(4) no
C20 H20 0.9300 no
C21 C22 1.524(3) no
C21 H21B 0.9700 no
C21 H21A 0.9700 no

loop_
_geom_hbond_atom_site_label_D
_geom_hbond_atom_site_label_H
_geom_hbond_atom_site_label_A
_geom_hbond_site_symmetry_A
_geom_hbond_distance_DH
_geom_hbond_distance_HA
_geom_hbond_distance_DA
_geom_hbond_angle_DHA
_geom_hbond_publ_flag
N2 H22 O5 2_676 0.86 1.88 2.720(3) 164 yes
N4 H23 O6 1_554 0.86 2.02 2.869(3) 170 yes
N6 H24 O2W 1_545 0.86 1.96 2.739(4) 151 yes
N8 H25 O2 2_666 0.86 1.96 2.792(3) 163 yes
N8 H25 O3 2_666 0.86 2.52 3.001(3) 116 yes
O1W H1W1 O2 . 0.85(3) 1.90(3) 2.688(3) 154(3) yes
O1W H1W2 O6 2_766 0.85(3) 1.92(3) 2.758(3) 167(3) yes
O2W H2W1 O5 2_776 0.85(3) 2.02(3) 2.857(3) 167(4) yes
O2W H2W2 O1 . 0.85(3) 2.02(3) 2.854(3) 168(3) yes

loop_
_geom_torsion_atom_site_label_1
_geom_torsion_atom_site_label_2
_geom_torsion_atom_site_label_3
_geom_torsion_atom_site_label_4
_geom_torsion
_geom_torsion_publ_flag
Ni1 N1 C1 N2 -179.6(2) no
Ni1 N1 C3 C2 -179.7(2) no
Ni1 N3 C4 N4 173.31(19) no
Ni1 N3 C6 C5 -173.4(3) no
Ni1 N5 C7 N6 178.8(2) no
Ni1 N5 C9 C8 -177.7(2) no
Ni1 N7 C10 N8 -174.32(18) no
Ni1 N7 C12 C11 174.1(2) no
Ni1 O1 C13 O2 22.1(4) no
Ni1 O1 C13 C14 -158.57(18) no
N1 Ni1 N3 C4 -69.4(2) no
N1 Ni1 N3 C6 104.5(3) no
N1 Ni1 N5 C7 168.8(3) no
N1 Ni1 N5 C9 -14.0(3) no
N1 Ni1 N7 C10 -147.9(2) no
N1 Ni1 N7 C12 39.4(2) no
N1 Ni1 O1 C13 148.5(2) no
N2 C2 C3 N1 0.0(4) no
N3 Ni1 N1 C1 -140.4(2) no
N3 Ni1 N1 C3 38.4(3) no
N3 Ni1 N5 C7 76.0(3) no
N3 Ni1 N5 C9 -106.9(3) no
N3 Ni1 O1 C13 -118.7(2) no
N4 C5 C6 N3 -0.7(5) no
N5 Ni1 N1 C1 129.8(2) no
N5 Ni1 N1 C3 -51.3(3) no
N5 Ni1 N3 C4 27.0(2) no
N5 Ni1 N3 C6 -159.1(3) no
N5 Ni1 N7 C10 115.7(2) no
N5 Ni1 N7 C12 -57.0(2) no
N6 C8 C9 N5 -0.7(3) no
N7 Ni1 N1 C1 41.2(2) no
N7 Ni1 N1 C3 -139.9(3) no
N7 Ni1 N5 C7 -101.5(3) no
N7 Ni1 N5 C9 75.7(3) no
O1 Ni1 N7 C10 -62.9(2) no
N7 Ni1 O1 C13 58.7(2) no
N8 C11 C12 N7 0.3(3) no
O1 Ni1 N1 C1 -50.1(2) no
O1 Ni1 N1 C3 128.7(3) no
O1 Ni1 N3 C4 -154.4(2) no
O1 Ni1 N3 C6 19.5(3) no
O1 Ni1 N7 C12 124.4(2) no
O1 C13 C14 O3 171.7(2) no
O2 C13 C14 O3 -8.9(4) no
O3 C15 C16 C17 -177.9(3) no
O3 C15 C20 C19 177.6(3) no
O4 C19 C20 C15 -178.2(3) no
O4 C21 C22 O5 2.8(4) no
O4 C21 C22 O6 -177.8(2) no
O1W Ni1 N3 C4 117.9(2) no
O1W Ni1 N3 C6 -68.2(3) no
O1W Ni1 N5 C7 -13.3(3) no
O1W Ni1 N5 C9 163.9(3) no
O1W Ni1 N7 C10 24.9(2) no
O1W Ni1 N7 C12 -147.9(2) no
O1W Ni1 O1 C13 -29.4(2) no
C1 N1 C3 C2 -0.7(4) no
C1 N2 C2 C3 0.8(4) no
C2 N2 C1 N1 -1.3(4) no
C3 N1 C1 N2 1.2(4) no
C4 N4 C5 C6 -0.4(4) no
C4 N3 C6 C5 1.5(4) no
C5 N4 C4 N3 1.5(4) no
C6 N3 C4 N4 -1.9(3) no
C7 N5 C9 C8 -0.1(4) no
C7 N6 C8 C9 1.2(3) no
C8 N6 C7 N5 -1.4(4) no
C9 N5 C7 N6 0.9(4) no
C10 N7 C12 C11 -0.1(3) no
C10 N8 C11 C12 -0.4(3) no
C11 N8 C10 N7 0.4(3) no
C12 N7 C10 N8 -0.2(3) no
C14 O3 C15 C16 9.9(4) no
C14 O3 C15 C20 -170.5(2) no
C15 O3 C14 C13 172.2(2) no
C15 C16 C17 C18 -0.4(5) no
C16 C15 C20 C19 -2.8(4) no
C16 C17 C18 C19 -1.3(5) no
C17 C18 C19 O4 -179.7(3) no
C17 C18 C19 C20 1.0(4) no
C18 C19 C20 C15 1.0(4) no
C19 O4 C21 C22 177.7(2) no
C20 C15 C16 C17 2.5(4) no
C21 O4 C19 C18 -176.7(2) no
C21 O4 C19 C20 2.5(4) no
